data_7043766
loop_
_publ_author_name
'Bru\~na, Sonia'
'Gonzalez Vadillo, Ana Maria'
'Ferr\'andez, Marta'
'Perles, Josefina'
'Montero-Campillo, M. Merced'
'Otilia, M\'o'
'CUADRADO, ISABEL'

_publ_section_title
;
 Formation of Unexpected Silicon- and Disiloxane-Bridged Multiferrocenyl
 Derivatives Bearing Si-O-CH=CH2 and Si-(CH2)2C(CH3)3 Substituents via
 Cleavage of Tetrahydrofuran and Trapping of its Ring Fragments
;
_journal_name_full 'Dalton Trans.'
_journal_paper_doi 10.1039/C7DT02286G
_journal_year 2017
_chemical_formula_sum 'C28 H34 Fe2 Si'
_chemical_formula_weight 510.34
_chemical_name_common C5
_space_group_crystal_system triclinic
_space_group_IT_number 2
_space_group_name_Hall '-P 1'
_space_group_name_H-M_alt 'P -1'
_symmetry_space_group_name_Hall '-P 1'
_symmetry_space_group_name_H-M 'P -1'
_atom_sites_solution_hydrogens geom
_atom_sites_solution_primary direct
_atom_sites_solution_secondary difmap
_audit_update_record
;
2017-06-16 deposited with the CCDC.
2017-07-24 downloaded from the CCDC.
;
_cell_angle_alpha 96.7790(10)
_cell_angle_beta 108.237(2)
_cell_angle_gamma 111.3130(10)
_cell_formula_units_Z 4
_cell_length_a 12.7847(4)
_cell_length_b 15.1066(4)
_cell_length_c 15.2614(5)
_cell_measurement_reflns_used 150
_cell_measurement_temperature 296.(2)
_cell_measurement_theta_max 26.1706
_cell_measurement_theta_min 3.2553
_cell_volume 2516.90(14)
_computing_cell_refinement 'APEX2 v2010.9-1 (Bruker AXS)'
_computing_data_collection 'Bruker Instrument Service v2010.9.0.0'
_computing_data_reduction 'SAINT V7.68A (Bruker AXS, 2009)'
_computing_structure_refinement 'SHELXL-97 (Sheldrick, 2008)'
_computing_structure_solution 'SHELXS-97 (Sheldrick, 2008)'
_diffrn_ambient_temperature 296.(2)
_diffrn_detector_area_resol_mean 8.3333
_diffrn_measured_fraction_theta_full 0.991
_diffrn_measured_fraction_theta_max 0.991
_diffrn_measurement_device_type 'Bruker Kappa Apex II'
_diffrn_radiation_wavelength 0.71073
_diffrn_reflns_av_R_equivalents 0.0366
_diffrn_reflns_av_sigmaI/netI 0.0237
_diffrn_reflns_limit_h_max 15
_diffrn_reflns_limit_h_min -15
_diffrn_reflns_limit_k_max 18
_diffrn_reflns_limit_k_min -18
_diffrn_reflns_limit_l_max 18
_diffrn_reflns_limit_l_min -18
_diffrn_reflns_number 72161
_diffrn_reflns_theta_full 25.35
_diffrn_reflns_theta_max 25.35
_diffrn_reflns_theta_min 1.46
_exptl_absorpt_coefficient_mu 1.213
_exptl_absorpt_correction_T_max 0.83
_exptl_absorpt_correction_T_min 0.76
_exptl_absorpt_correction_type multi-scan
_exptl_absorpt_process_details sadabs
_exptl_crystal_colour 'clear dark orange'
_exptl_crystal_density_diffrn 1.347
_exptl_crystal_density_method 'not measured'
_exptl_crystal_description prismatic
_exptl_crystal_F_000 1072
_exptl_crystal_size_max 0.230
_exptl_crystal_size_mid 0.180
_exptl_crystal_size_min 0.160
_refine_diff_density_max 0.669
_refine_diff_density_min -0.475
_refine_ls_extinction_method none
_refine_ls_goodness_of_fit_ref 1.000
_refine_ls_hydrogen_treatment refxyz
_refine_ls_matrix_type full
_refine_ls_number_parameters 565
_refine_ls_number_reflns 9131
_refine_ls_number_restraints 0
_refine_ls_restrained_S_all 1.000
_refine_ls_R_factor_all 0.0567
_refine_ls_R_factor_gt 0.0390
_refine_ls_shift/su_max 0.004
_refine_ls_shift/su_mean 0.001
_refine_ls_structure_factor_coef Fsqd
_refine_ls_weighting_details 'calc w=1/[\s^2^(Fo^2^)+(0.0908P)^2^+1.1624P] where P=(Fo^2^+2Fc^2^)/3'
_refine_ls_weighting_scheme calc
_refine_ls_wR_factor_gt 0.1161
_refine_ls_wR_factor_ref 0.1401
_reflns_number_gt 7176
_reflns_number_total 9131
_reflns_threshold_expression >2sigma(I)
_cod_data_source_file c7dt02286g2.cif
_cod_data_source_block C5_00807
_cod_original_cell_volume 2516.90(13)
_cod_database_code 7043766

loop_
_space_group_symop_operation_xyz
'x, y, z'
'-x, -y, -z'

loop_
_atom_site_type_symbol
_atom_site_label
_atom_site_fract_x
_atom_site_fract_y
_atom_site_fract_z
_atom_site_U_iso_or_equiv
_atom_site_adp_type
_atom_site_calc_flag
_atom_site_refinement_flags
_atom_site_occupancy
C C1 0.2299(3) 0.8672(2) 0.6085(2) 0.0426(7) Uani d . 1
C C2 0.2641(3) 0.9704(2) 0.6377(2) 0.0487(7) Uani d . 1
H H2 0.3339 1.0166 0.6948 0.058 Uiso calc R 1
C C3 0.1812(3) 0.9956(3) 0.5717(3) 0.0558(8) Uani d . 1
H H3 0.1837 1.0616 0.5752 0.067 Uiso calc R 1
C C4 0.0938(3) 0.9091(3) 0.5006(2) 0.0556(8) Uani d . 1
H H4 0.0246 0.9041 0.4459 0.067 Uiso calc R 1
C C5 0.1235(3) 0.8300(2) 0.5226(2) 0.0486(7) Uani d . 1
H H5 0.0774 0.7609 0.4855 0.058 Uiso calc R 1
C C6 0.0508(4) 0.8250(3) 0.7317(3) 0.0714(11) Uani d . 1
H H6 0.0858 0.7826 0.7608 0.086 Uiso calc R 1
C C7 0.0968(4) 0.9283(4) 0.7666(3) 0.0757(12) Uani d . 1
H H7 0.1685 0.9701 0.8245 0.091 Uiso calc R 1
C C8 0.0193(4) 0.9598(4) 0.7031(3) 0.0781(12) Uani d . 1
H H8 0.0283 1.0277 0.7092 0.094 Uiso calc R 1
C C9 -0.0733(4) 0.8767(4) 0.6296(3) 0.0772(12) Uani d . 1
H H9 -0.1397 0.8767 0.5758 0.093 Uiso calc R 1
C C10 -0.0531(4) 0.7942(4) 0.6475(3) 0.0801(13) Uani d . 1
H H10 -0.1029 0.7264 0.6078 0.096 Uiso calc R 1
C C11 0.4226(3) 0.7900(2) 0.6260(2) 0.0422(7) Uani d . 1
C C12 0.5284(3) 0.7751(2) 0.6749(3) 0.0533(8) Uani d . 1
H H12 0.5497 0.7621 0.7381 0.064 Uiso calc R 1
C C13 0.5982(4) 0.7837(3) 0.6168(3) 0.0660(10) Uani d . 1
H H13 0.675 0.777 0.6327 0.079 Uiso calc R 1
C C14 0.5377(4) 0.8039(3) 0.5328(3) 0.0659(10) Uani d . 1
H H14 0.5646 0.8136 0.4798 0.079 Uiso calc R 1
C C15 0.4304(3) 0.8073(2) 0.5382(2) 0.0503(8) Uani d . 1
H H15 0.3716 0.8211 0.4895 0.06 Uiso calc R 1
C C16 0.5870(3) 1.0313(2) 0.7317(2) 0.0502(8) Uani d . 1
H H16 0.5263 1.0313 0.7582 0.06 Uiso calc R 1
C C17 0.6902(3) 1.0150(3) 0.7769(3) 0.0646(10) Uani d . 1
H H17 0.7153 1.0029 0.8403 0.078 Uiso calc R 1
C C18 0.7516(3) 1.0208(3) 0.7135(4) 0.0820(14) Uani d . 1
H H18 0.8271 1.0128 0.7253 0.098 Uiso calc R 1
C C19 0.6868(4) 1.0405(3) 0.6311(4) 0.0802(13) Uani d . 1
H H19 0.7091 1.0484 0.5757 0.096 Uiso calc R 1
C C20 0.5845(3) 1.0466(2) 0.6419(3) 0.0598(9) Uani d . 1
H H20 0.5227 1.0597 0.5956 0.072 Uiso calc R 1
C C21 0.1814(3) 0.6624(2) 0.6311(3) 0.0554(8) Uani d . 1
H H21 0.1137 0.6527 0.6462 0.067 Uiso calc R 1
C C22 0.1834(4) 0.5863(3) 0.5862(3) 0.0778(12) Uani d . 1
H H22A 0.2493 0.5924 0.5696 0.093 Uiso calc R 1
H H22B 0.119 0.5248 0.5703 0.093 Uiso calc R 1
C C23 0.3663(3) 0.8393(2) 0.8024(2) 0.0470(7) Uani d . 1
H H23A 0.4476 0.8912 0.8222 0.056 Uiso calc R 1
H H23B 0.317 0.8686 0.8196 0.056 Uiso calc R 1
C C24 0.3728(3) 0.7629(2) 0.8574(2) 0.0549(8) Uani d . 1
H H24A 0.4269 0.7374 0.8433 0.066 Uiso calc R 1
H H24B 0.2925 0.7086 0.8332 0.066 Uiso calc R 1
C C25 0.4158(4) 0.7964(3) 0.9669(2) 0.0582(9) Uani d . 1
C C26 0.4142(5) 0.7074(3) 1.0064(3) 0.0872(14) Uani d . 1
H H26A 0.4753 0.6894 0.9968 0.131 Uiso calc R 1
H H26B 0.3357 0.6531 0.9735 0.131 Uiso calc R 1
H H26C 0.4306 0.724 1.0735 0.131 Uiso calc R 1
C C27 0.5426(4) 0.8801(4) 1.0113(4) 0.0956(15) Uani d . 1
H H27A 0.5676 0.8981 1.0795 0.143 Uiso calc R 1
H H27B 0.542 0.9359 0.987 0.143 Uiso calc R 1
H H27C 0.5985 0.8593 0.9953 0.143 Uiso calc R 1
C C28 0.3263(5) 0.8292(4) 0.9921(3) 0.0846(13) Uani d . 1
H H28A 0.3453 0.8397 1.0596 0.127 Uiso calc R 1
H H28B 0.2449 0.779 0.9579 0.127 Uiso calc R 1
H H28C 0.3323 0.8893 0.9745 0.127 Uiso calc R 1
C C29 0.5397(3) 0.5029(2) 0.7902(2) 0.0491(7) Uani d . 1
C C30 0.5145(3) 0.4685(2) 0.8674(2) 0.0524(8) Uani d . 1
H H30 0.5635 0.4441 0.9125 0.063 Uiso calc R 1
C C31 0.4054(4) 0.4734(3) 0.8677(3) 0.0636(10) Uani d . 1
H H31 0.3673 0.4541 0.9132 0.076 Uiso calc R 1
C C32 0.3623(4) 0.5117(3) 0.7909(3) 0.0687(10) Uani d . 1
H H32 0.2887 0.5232 0.7733 0.082 Uiso calc R 1
C C33 0.4436(4) 0.5296(3) 0.7436(3) 0.0633(9) Uani d . 1
H H33 0.4349 0.555 0.6868 0.076 Uiso calc R 1
C C34 0.3271(7) 0.2942(4) 0.6148(4) 0.111(2) Uani d . 1
H H34 0.357 0.3108 0.5644 0.133 Uiso calc R 1
C C35 0.3745(4) 0.2563(3) 0.6886(5) 0.0976(18) Uani d . 1
H H35 0.4469 0.2433 0.7009 0.117 Uiso calc R 1
C C36 0.3022(6) 0.2390(3) 0.7403(4) 0.0988(16) Uani d . 1
H H36 0.3142 0.2124 0.7963 0.119 Uiso calc R 1
C C37 0.2127(5) 0.2647(4) 0.7010(5) 0.107(2) Uani d . 1
H H37 0.1493 0.2607 0.7255 0.129 Uiso calc R 1
C C38 0.2214(6) 0.2990(5) 0.6253(5) 0.126(3) Uani d . 1
H H38 0.1648 0.3203 0.5836 0.151 Uiso calc R 1
C C39 0.7376(3) 0.4313(2) 0.8075(3) 0.0521(8) Uani d . 1
C C40 0.8289(3) 0.4499(3) 0.8994(3) 0.0587(9) Uani d . 1
H H40 0.871 0.5125 0.9489 0.07 Uiso calc R 1
C C41 0.8513(4) 0.3660(3) 0.9076(3) 0.0688(10) Uani d . 1
H H41 0.91 0.36 0.9632 0.083 Uiso calc R 1
C C42 0.7754(4) 0.2931(3) 0.8219(4) 0.0788(12) Uani d . 1
H H42 0.7715 0.2268 0.8069 0.095 Uiso calc R 1
C C43 0.7052(3) 0.3320(3) 0.7601(3) 0.0709(11) Uani d . 1
H H43 0.645 0.2967 0.6951 0.085 Uiso calc R 1
C C44 0.9526(5) 0.5066(5) 0.7194(4) 0.1002(17) Uani d . 1
H H44 0.922 0.5527 0.6933 0.12 Uiso calc R 1
C C45 1.0425(6) 0.5262(6) 0.8100(5) 0.126(3) Uani d . 1
H H45 1.0854 0.589 0.8591 0.152 Uiso calc R 1
C C46 1.0603(5) 0.4417(8) 0.8182(5) 0.128(3) Uani d . 1
H H46 1.1179 0.4349 0.874 0.154 Uiso calc R 1
C C47 0.9836(6) 0.3689(6) 0.7342(5) 0.124(2) Uani d . 1
H H47 0.9773 0.3017 0.7199 0.149 Uiso calc R 1
C C48 0.9175(5) 0.4084(6) 0.6733(4) 0.1066(19) Uani d . 1
H H48 0.8558 0.3731 0.6087 0.128 Uiso calc R 1
C C49 0.6339(5) 0.4932(5) 0.6306(3) 0.1071(19) Uani d . 1
H H49 0.5734 0.4294 0.6022 0.129 Uiso calc R 1
C C50 0.6540(7) 0.5254(9) 0.5762(5) 0.215(6) Uani d . 1
H H50A 0.713 0.5896 0.5924 0.258 Uiso calc R 1
H H50B 0.6125 0.4895 0.5125 0.258 Uiso calc R 1
C C51 0.7904(4) 0.6499(3) 0.8209(3) 0.0655(10) Uani d . 1
H H51A 0.8691 0.655 0.8231 0.079 Uiso calc R 1
H H51B 0.7679 0.6905 0.7808 0.079 Uiso calc R 1
C C52 0.8049(5) 0.6933(4) 0.9224(3) 0.0839(13) Uani d . 1
H H52A 0.7244 0.6819 0.9204 0.101 Uiso calc R 1
H H52B 0.8332 0.6549 0.9627 0.101 Uiso calc R 1
C C53 0.8786(3) 0.7894(3) 0.9672(2) 0.0614(9) Uani d . 1
C C54 0.8438(6) 0.8623(4) 0.9105(5) 0.150(3) Uani d . 1
H H54A 0.8687 0.8619 0.8573 0.225 Uiso calc R 1
H H54B 0.8843 0.9276 0.9522 0.225 Uiso calc R 1
H H54C 0.7574 0.8415 0.8876 0.225 Uiso calc R 1
C C55 0.8816(6) 0.8217(5) 1.0678(4) 0.140(3) Uani d . 1
H H55A 0.8009 0.8095 1.0637 0.211 Uiso calc R 1
H H55B 0.9337 0.8907 1.0946 0.211 Uiso calc R 1
H H55C 0.9122 0.785 1.1079 0.211 Uiso calc R 1
C C56 1.0129(4) 0.8212(4) 0.9788(4) 0.1120(19) Uani d . 1
H H56A 1.0465 0.7838 1.0157 0.168 Uiso calc R 1
H H56B 1.0587 0.89 1.0109 0.168 Uiso calc R 1
H H56C 1.0167 0.8094 0.9169 0.168 Uiso calc R 1
Fe Fe1 0.09380(4) 0.89437(3) 0.63230(3) 0.04562(14) Uani d . 1
Fe Fe2 0.58032(4) 0.91091(3) 0.64917(3) 0.04270(14) Uani d . 1
Fe Fe3 0.37280(4) 0.38477(3) 0.74210(3) 0.04930(15) Uani d . 1
Fe Fe4 0.88540(4) 0.41437(4) 0.79538(4) 0.05786(16) Uani d . 1
Si Si1 0.30190(7) 0.79117(6) 0.66888(6) 0.0398(2) Uani d . 1
Si Si2 0.67626(9) 0.51839(7) 0.76176(7) 0.0520(2) Uani d . 1

loop_
_atom_site_aniso_label
_atom_site_aniso_U_11
_atom_site_aniso_U_22
_atom_site_aniso_U_33
_atom_site_aniso_U_12
_atom_site_aniso_U_13
_atom_site_aniso_U_23
C1 0.0409(16) 0.0484(17) 0.0461(17) 0.0203(13) 0.0235(14) 0.0153(13)
C2 0.0411(17) 0.0482(18) 0.059(2) 0.0196(14) 0.0214(15) 0.0147(15)
C3 0.0524(19) 0.055(2) 0.071(2) 0.0281(16) 0.0282(18) 0.0278(18)
C4 0.053(2) 0.074(2) 0.052(2) 0.0350(18) 0.0222(16) 0.0276(18)
C5 0.0498(18) 0.0565(19) 0.0430(17) 0.0229(15) 0.0223(15) 0.0118(14)
C6 0.074(3) 0.095(3) 0.070(3) 0.041(2) 0.048(2) 0.035(2)
C7 0.068(3) 0.108(4) 0.056(2) 0.037(2) 0.034(2) 0.011(2)
C8 0.080(3) 0.095(3) 0.088(3) 0.052(3) 0.053(3) 0.020(3)
C9 0.050(2) 0.117(4) 0.082(3) 0.041(2) 0.037(2) 0.034(3)
C10 0.057(2) 0.097(3) 0.075(3) 0.011(2) 0.039(2) 0.019(2)
C11 0.0447(16) 0.0357(15) 0.0501(18) 0.0168(13) 0.0235(14) 0.0108(13)
C12 0.0537(19) 0.0496(18) 0.070(2) 0.0291(16) 0.0296(17) 0.0251(16)
C13 0.065(2) 0.055(2) 0.101(3) 0.0361(19) 0.048(2) 0.020(2)
C14 0.083(3) 0.054(2) 0.075(3) 0.0259(19) 0.056(2) 0.0077(18)
C15 0.0556(19) 0.0474(18) 0.0452(18) 0.0175(15) 0.0231(15) 0.0066(14)
C16 0.0496(18) 0.0366(16) 0.060(2) 0.0124(14) 0.0249(16) 0.0051(14)
C17 0.052(2) 0.058(2) 0.063(2) 0.0179(17) 0.0068(18) 0.0018(17)
C18 0.0377(19) 0.066(3) 0.123(4) 0.0105(18) 0.029(2) -0.001(3)
C19 0.089(3) 0.056(2) 0.098(3) 0.008(2) 0.066(3) 0.018(2)
C20 0.070(2) 0.0417(18) 0.064(2) 0.0163(16) 0.0277(19) 0.0190(16)
C21 0.0509(19) 0.0486(19) 0.064(2) 0.0119(15) 0.0281(17) 0.0194(16)
C22 0.073(3) 0.053(2) 0.082(3) 0.013(2) 0.016(2) 0.011(2)
C23 0.0563(19) 0.0486(17) 0.0435(17) 0.0246(15) 0.0240(15) 0.0170(14)
C24 0.074(2) 0.0494(18) 0.0466(19) 0.0261(17) 0.0287(17) 0.0164(15)
C25 0.074(2) 0.0506(19) 0.0434(18) 0.0219(17) 0.0177(17) 0.0162(15)
C26 0.132(4) 0.067(3) 0.062(3) 0.044(3) 0.031(3) 0.031(2)
C27 0.079(3) 0.089(3) 0.082(3) 0.021(3) 0.003(3) 0.020(3)
C28 0.118(4) 0.100(3) 0.067(3) 0.059(3) 0.057(3) 0.029(2)
C29 0.0526(18) 0.0454(17) 0.0445(17) 0.0199(15) 0.0156(15) 0.0067(14)
C30 0.060(2) 0.0500(18) 0.0379(17) 0.0183(16) 0.0149(15) 0.0051(14)
C31 0.071(2) 0.061(2) 0.053(2) 0.0220(19) 0.0314(19) -0.0048(17)
C32 0.068(2) 0.062(2) 0.082(3) 0.038(2) 0.028(2) 0.007(2)
C33 0.072(2) 0.056(2) 0.069(2) 0.0338(19) 0.025(2) 0.0268(18)
C34 0.148(6) 0.078(3) 0.069(3) 0.008(3) 0.056(4) -0.023(3)
C35 0.066(3) 0.052(2) 0.143(5) 0.013(2) 0.034(3) -0.027(3)
C36 0.110(4) 0.053(3) 0.099(4) 0.005(3) 0.039(3) 0.000(2)
C37 0.057(3) 0.090(4) 0.129(5) 0.005(3) 0.031(3) -0.035(4)
C38 0.105(5) 0.109(5) 0.087(4) 0.044(4) -0.036(4) -0.028(4)
C39 0.0422(17) 0.0459(18) 0.061(2) 0.0101(14) 0.0253(16) 0.0024(15)
C40 0.058(2) 0.058(2) 0.060(2) 0.0175(17) 0.0329(18) 0.0112(17)
C41 0.062(2) 0.072(3) 0.082(3) 0.028(2) 0.038(2) 0.031(2)
C42 0.061(2) 0.054(2) 0.123(4) 0.022(2) 0.041(3) 0.021(2)
C43 0.046(2) 0.049(2) 0.092(3) 0.0051(16) 0.022(2) -0.0092(19)
C44 0.086(4) 0.128(5) 0.107(4) 0.034(3) 0.068(3) 0.050(4)
C45 0.068(4) 0.149(6) 0.106(5) -0.024(4) 0.056(4) -0.003(4)
C46 0.057(3) 0.243(9) 0.090(4) 0.059(5) 0.040(3) 0.049(6)
C47 0.125(5) 0.195(7) 0.120(5) 0.109(5) 0.083(5) 0.048(5)
C48 0.097(4) 0.173(6) 0.060(3) 0.064(4) 0.040(3) 0.016(3)
C49 0.082(3) 0.155(5) 0.045(2) 0.012(3) 0.027(2) 0.010(3)
C50 0.101(5) 0.431(16) 0.073(4) 0.062(7) 0.036(4) 0.086(7)
C51 0.074(2) 0.048(2) 0.066(2) 0.0134(18) 0.034(2) 0.0071(17)
C52 0.105(4) 0.094(3) 0.074(3) 0.045(3) 0.054(3) 0.029(3)
C53 0.0464(19) 0.093(3) 0.0454(19) 0.035(2) 0.0145(16) 0.0124(19)
C54 0.147(6) 0.070(3) 0.159(6) 0.049(4) -0.031(5) 0.011(4)
C55 0.173(6) 0.105(4) 0.106(5) 0.018(4) 0.074(5) -0.024(4)
C56 0.069(3) 0.094(4) 0.130(5) 0.017(3) 0.017(3) -0.007(3)
Fe1 0.0390(2) 0.0553(3) 0.0465(3) 0.0214(2) 0.0201(2) 0.0120(2)
Fe2 0.0411(2) 0.0430(2) 0.0492(3) 0.01738(19) 0.0247(2) 0.01168(19)
Fe3 0.0475(3) 0.0507(3) 0.0439(3) 0.0195(2) 0.0162(2) 0.0000(2)
Fe4 0.0446(3) 0.0657(3) 0.0568(3) 0.0159(2) 0.0245(2) 0.0043(2)
Si1 0.0418(4) 0.0414(4) 0.0415(4) 0.0172(4) 0.0215(4) 0.0147(3)
Si2 0.0532(5) 0.0506(5) 0.0435(5) 0.0141(4) 0.0197(4) 0.0049(4)

loop_
_atom_type_symbol
_atom_type_description
_atom_type_scat_dispersion_real
_atom_type_scat_dispersion_imag
_atom_type_scat_source
C C 0.0033 0.0016 'International Tables Vol C Tables 4.2.6.8 and 6.1.1.4'
H H 0.0000 0.0000 'International Tables Vol C Tables 4.2.6.8 and 6.1.1.4'
Si Si 0.0817 0.0704 'International Tables Vol C Tables 4.2.6.8 and 6.1.1.4'
Fe Fe 0.3463 0.8444 'International Tables Vol C Tables 4.2.6.8 and 6.1.1.4'

loop_
_geom_angle_atom_site_label_1
_geom_angle_atom_site_label_2
_geom_angle_atom_site_label_3
_geom_angle
C5 C1 C2 105.8(3)
C5 C1 Si1 125.2(2)
C2 C1 Si1 128.9(2)
C5 C1 Fe1 69.28(17)
C2 C1 Fe1 68.67(17)
Si1 C1 Fe1 124.96(15)
C3 C2 C1 109.4(3)
C3 C2 Fe1 70.30(19)
C1 C2 Fe1 70.35(17)
C3 C2 H2 125.3
C1 C2 H2 125.3
Fe1 C2 H2 125.3
C2 C3 C4 108.0(3)
C2 C3 Fe1 69.12(18)
C4 C3 Fe1 70.02(19)
C2 C3 H3 126.0
C4 C3 H3 126.0
Fe1 C3 H3 126.0
C3 C4 C5 107.8(3)
C3 C4 Fe1 69.8(2)
C5 C4 Fe1 69.43(18)
C3 C4 H4 126.1
C5 C4 H4 126.1
Fe1 C4 H4 126.1
C1 C5 C4 109.0(3)
C1 C5 Fe1 69.90(17)
C4 C5 Fe1 69.80(19)
C1 C5 H5 125.5
C4 C5 H5 125.5
Fe1 C5 H5 125.5
C10 C6 C7 108.0(4)
C10 C6 Fe1 69.7(2)
C7 C6 Fe1 69.5(2)
C10 C6 H6 126.0
C7 C6 H6 126.0
Fe1 C6 H6 126.0
C8 C7 C6 107.3(4)
C8 C7 Fe1 69.4(2)
C6 C7 Fe1 69.9(2)
C8 C7 H7 126.3
C6 C7 H7 126.3
Fe1 C7 H7 126.3
C7 C8 C9 108.4(4)
C7 C8 Fe1 69.9(2)
C9 C8 Fe1 70.1(2)
C7 C8 H8 125.8
C9 C8 H8 125.8
Fe1 C8 H8 125.8
C10 C9 C8 107.7(4)
C10 C9 Fe1 69.9(2)
C8 C9 Fe1 69.4(2)
C10 C9 H9 126.2
C8 C9 H9 126.2
Fe1 C9 H9 126.2
C9 C10 C6 108.6(4)
C9 C10 Fe1 70.0(2)
C6 C10 Fe1 70.1(2)
C9 C10 H10 125.7
C6 C10 H10 125.7
Fe1 C10 H10 125.7
C15 C11 C12 105.8(3)
C15 C11 Si1 126.3(2)
C12 C11 Si1 127.9(2)
C15 C11 Fe2 68.79(18)
C12 C11 Fe2 68.71(17)
Si1 C11 Fe2 125.38(15)
C13 C12 C11 108.7(3)
C13 C12 Fe2 69.4(2)
C11 C12 Fe2 70.27(17)
C13 C12 H12 125.6
C11 C12 H12 125.6
Fe2 C12 H12 125.6
C14 C13 C12 107.9(3)
C14 C13 Fe2 69.6(2)
C12 C13 Fe2 69.60(19)
C14 C13 H13 126.0
C12 C13 H13 126.0
Fe2 C13 H13 126.0
C13 C14 C15 107.9(3)
C13 C14 Fe2 70.0(2)
C15 C14 Fe2 69.75(18)
C13 C14 H14 126.1
C15 C14 H14 126.1
Fe2 C14 H14 126.1
C14 C15 C11 109.7(3)
C14 C15 Fe2 69.5(2)
C11 C15 Fe2 70.62(18)
C14 C15 H15 125.2
C11 C15 H15 125.2
Fe2 C15 H15 125.2
C17 C16 C20 108.9(3)
C17 C16 Fe2 70.1(2)
C20 C16 Fe2 70.0(2)
C17 C16 H16 125.5
C20 C16 H16 125.5
Fe2 C16 H16 125.5
C16 C17 C18 106.6(4)
C16 C17 Fe2 69.66(19)
C18 C17 Fe2 69.2(2)
C16 C17 H17 126.7
C18 C17 H17 126.7
Fe2 C17 H17 126.7
C19 C18 C17 108.8(4)
C19 C18 Fe2 70.3(2)
C17 C18 Fe2 70.3(2)
C19 C18 H18 125.6
C17 C18 H18 125.6
Fe2 C18 H18 125.6
C20 C19 C18 108.1(4)
C20 C19 Fe2 70.1(2)
C18 C19 Fe2 69.5(2)
C20 C19 H19 126.0
C18 C19 H19 126.0
Fe2 C19 H19 126.0
C19 C20 C16 107.7(4)
C19 C20 Fe2 69.9(2)
C16 C20 Fe2 69.72(19)
C19 C20 H20 126.2
C16 C20 H20 126.2
Fe2 C20 H20 126.2
C22 C21 Si1 126.0(3)
C22 C21 H21 117.0
Si1 C21 H21 117.0
C21 C22 H22A 120.0
C21 C22 H22B 120.0
H22A C22 H22B 120.0
C24 C23 Si1 114.9(2)
C24 C23 H23A 108.5
Si1 C23 H23A 108.5
C24 C23 H23B 108.5
Si1 C23 H23B 108.5
H23A C23 H23B 107.5
C23 C24 C25 117.2(3)
C23 C24 H24A 108.0
C25 C24 H24A 108.0
C23 C24 H24B 108.0
C25 C24 H24B 108.0
H24A C24 H24B 107.2
C27 C25 C28 109.7(4)
C27 C25 C26 110.3(4)
C28 C25 C26 107.9(3)
C27 C25 C24 111.5(3)
C28 C25 C24 109.5(3)
C26 C25 C24 107.8(3)
C25 C26 H26A 109.5
C25 C26 H26B 109.5
H26A C26 H26B 109.5
C25 C26 H26C 109.5
H26A C26 H26C 109.5
H26B C26 H26C 109.5
C25 C27 H27A 109.5
C25 C27 H27B 109.5
H27A C27 H27B 109.5
C25 C27 H27C 109.5
H27A C27 H27C 109.5
H27B C27 H27C 109.5
C25 C28 H28A 109.5
C25 C28 H28B 109.5
H28A C28 H28B 109.5
C25 C28 H28C 109.5
H28A C28 H28C 109.5
H28B C28 H28C 109.5
C30 C29 C33 105.7(3)
C30 C29 Si2 126.6(3)
C33 C29 Si2 127.5(3)
C30 C29 Fe3 68.84(19)
C33 C29 Fe3 68.8(2)
Si2 C29 Fe3 130.07(17)
C29 C30 C31 109.2(3)
C29 C30 Fe3 70.44(19)
C31 C30 Fe3 69.46(19)
C29 C30 H30 125.4
C31 C30 H30 125.4
Fe3 C30 H30 125.4
C32 C31 C30 107.7(3)
C32 C31 Fe3 70.0(2)
C30 C31 Fe3 69.50(18)
C32 C31 H31 126.2
C30 C31 H31 126.2
Fe3 C31 H31 126.2
C33 C32 C31 107.8(3)
C33 C32 Fe3 69.6(2)
C31 C32 Fe3 69.4(2)
C33 C32 H32 126.1
C31 C32 H32 126.1
Fe3 C32 H32 126.1
C32 C33 C29 109.5(3)
C32 C33 Fe3 70.0(2)
C29 C33 Fe3 70.16(19)
C32 C33 H33 125.2
C29 C33 H33 125.2
Fe3 C33 H33 125.2
C35 C34 C38 105.4(5)
C35 C34 Fe3 70.2(3)
C38 C34 Fe3 69.2(3)
C35 C34 H34 127.3
C38 C34 H34 127.3
Fe3 C34 H34 127.3
C36 C35 C34 108.5(5)
C36 C35 Fe3 71.1(3)
C34 C35 Fe3 69.5(3)
C36 C35 H35 125.8
C34 C35 H35 125.8
Fe3 C35 H35 125.8
C37 C36 C35 108.0(6)
C37 C36 Fe3 70.1(3)
C35 C36 Fe3 69.5(3)
C37 C36 H36 126.0
C35 C36 H36 126.0
Fe3 C36 H36 126.0
C36 C37 C38 111.8(6)
C36 C37 Fe3 71.8(3)
C38 C37 Fe3 70.4(3)
C36 C37 H37 124.1
C38 C37 H37 124.1
Fe3 C37 H37 124.1
C37 C38 C34 106.4(5)
C37 C38 Fe3 70.9(3)
C34 C38 Fe3 69.1(3)
C37 C38 H38 126.8
C34 C38 H38 126.8
Fe3 C38 H38 126.8
C43 C39 C40 104.8(3)
C43 C39 Si2 128.3(3)
C40 C39 Si2 126.9(3)
C43 C39 Fe4 68.5(2)
C40 C39 Fe4 68.56(19)
Si2 C39 Fe4 126.77(18)
C41 C40 C39 110.2(3)
C41 C40 Fe4 70.4(2)
C39 C40 Fe4 70.44(19)
C41 C40 H40 124.9
C39 C40 H40 124.9
Fe4 C40 H40 124.9
C42 C41 C40 107.7(4)
C42 C41 Fe4 69.7(3)
C40 C41 Fe4 69.2(2)
C42 C41 H41 126.2
C40 C41 H41 126.2
Fe4 C41 H41 126.2
C41 C42 C43 108.2(4)
C41 C42 Fe4 70.3(2)
C43 C42 Fe4 69.3(2)
C41 C42 H42 125.9
C43 C42 H42 125.9
Fe4 C42 H42 125.9
C42 C43 C39 109.2(4)
C42 C43 Fe4 69.8(2)
C39 C43 Fe4 70.48(19)
C42 C43 H43 125.4
C39 C43 H43 125.4
Fe4 C43 H43 125.4
C45 C44 C48 106.0(6)
C45 C44 Fe4 69.2(3)
C48 C44 Fe4 69.4(3)
C45 C44 H44 127.0
C48 C44 H44 127.0
Fe4 C44 H44 127.0
C46 C45 C44 108.7(6)
C46 C45 Fe4 69.9(3)
C44 C45 Fe4 70.3(3)
C46 C45 H45 125.7
C44 C45 H45 125.7
Fe4 C45 H45 125.7
C47 C46 C45 108.5(6)
C47 C46 Fe4 70.4(3)
C45 C46 Fe4 70.0(3)
C47 C46 H46 125.7
C45 C46 H46 125.7
Fe4 C46 H46 125.7
C46 C47 C48 107.7(7)
C46 C47 Fe4 69.8(3)
C48 C47 Fe4 69.8(3)
C46 C47 H47 126.2
C48 C47 H47 126.2
Fe4 C47 H47 126.2
C47 C48 C44 109.1(6)
C47 C48 Fe4 70.0(3)
C44 C48 Fe4 70.2(3)
C47 C48 H48 125.4
C44 C48 H48 125.4
Fe4 C48 H48 125.4
C50 C49 Si2 142.7(7)
C50 C49 H49 108.7
Si2 C49 H49 108.7
C49 C50 H50A 120.0
C49 C50 H50B 120.0
H50A C50 H50B 120.0
C52 C51 Si2 116.7(3)
C52 C51 H51A 108.1
Si2 C51 H51A 108.1
C52 C51 H51B 108.1
Si2 C51 H51B 108.1
H51A C51 H51B 107.3
C53 C52 C51 120.3(4)
C53 C52 H52A 107.2
C51 C52 H52A 107.2
C53 C52 H52B 107.2
C51 C52 H52B 107.2
H52A C52 H52B 106.9
C52 C53 C55 113.9(4)
C52 C53 C56 114.7(4)
C55 C53 C56 106.2(4)
C52 C53 C54 113.6(4)
C55 C53 C54 106.0(5)
C56 C53 C54 101.3(5)
C53 C54 H54A 109.5
C53 C54 H54B 109.5
H54A C54 H54B 109.5
C53 C54 H54C 109.5
H54A C54 H54C 109.5
H54B C54 H54C 109.5
C53 C55 H55A 109.5
C53 C55 H55B 109.5
H55A C55 H55B 109.5
C53 C55 H55C 109.5
H55A C55 H55C 109.5
H55B C55 H55C 109.5
C53 C56 H56A 109.5
C53 C56 H56B 109.5
H56A C56 H56B 109.5
C53 C56 H56C 109.5
H56A C56 H56C 109.5
H56B C56 H56C 109.5
C2 Fe1 C8 120.67(17)
C2 Fe1 C7 107.78(16)
C8 Fe1 C7 40.64(17)
C2 Fe1 C10 162.86(17)
C8 Fe1 C10 67.8(2)
C7 Fe1 C10 68.06(19)
C2 Fe1 C6 125.92(15)
C8 Fe1 C6 67.97(18)
C7 Fe1 C6 40.57(17)
C10 Fe1 C6 40.25(17)
C2 Fe1 C5 68.05(13)
C8 Fe1 C5 160.50(17)
C7 Fe1 C5 157.93(16)
C10 Fe1 C5 109.16(17)
C6 Fe1 C5 123.07(16)
C2 Fe1 C9 155.49(17)
C8 Fe1 C9 40.53(18)
C7 Fe1 C9 68.31(18)
C10 Fe1 C9 40.18(18)
C6 Fe1 C9 67.83(18)
C5 Fe1 C9 124.69(17)
C2 Fe1 C3 40.58(13)
C8 Fe1 C3 106.31(17)
C7 Fe1 C3 123.80(18)
C10 Fe1 C3 155.68(17)
C6 Fe1 C3 161.57(17)
C5 Fe1 C3 68.08(14)
C9 Fe1 C3 120.02(17)
C2 Fe1 C4 68.03(14)
C8 Fe1 C4 123.03(17)
C7 Fe1 C4 159.77(18)
C10 Fe1 C4 121.72(17)
C6 Fe1 C4 157.62(17)
C5 Fe1 C4 40.77(13)
C9 Fe1 C4 106.82(16)
C3 Fe1 C4 40.21(15)
C2 Fe1 C1 40.98(12)
C8 Fe1 C1 156.60(17)
C7 Fe1 C1 121.72(15)
C10 Fe1 C1 125.81(17)
C6 Fe1 C1 108.89(15)
C5 Fe1 C1 40.82(12)
C9 Fe1 C1 161.80(17)
C3 Fe1 C1 68.98(13)
C4 Fe1 C1 69.01(13)
C14 Fe2 C15 40.76(14)
C14 Fe2 C18 120.23(17)
C15 Fe2 C18 156.14(18)
C14 Fe2 C13 40.40(16)
C15 Fe2 C13 68.13(15)
C18 Fe2 C13 106.74(17)
C14 Fe2 C12 68.45(15)
C15 Fe2 C12 68.02(14)
C18 Fe2 C12 124.35(18)
C13 Fe2 C12 40.98(14)
C14 Fe2 C16 160.81(16)
C15 Fe2 C16 125.69(13)
C18 Fe2 C16 67.44(15)
C13 Fe2 C16 158.37(16)
C12 Fe2 C16 123.73(14)
C14 Fe2 C19 106.20(17)
C15 Fe2 C19 121.40(18)
C18 Fe2 C19 40.23(19)
C13 Fe2 C19 122.54(17)
C12 Fe2 C19 159.89(17)
C16 Fe2 C19 67.41(15)
C14 Fe2 C20 123.31(16)
C15 Fe2 C20 108.36(15)
C18 Fe2 C20 67.55(17)
C13 Fe2 C20 158.87(16)
C12 Fe2 C20 158.94(14)
C16 Fe2 C20 40.28(14)
C19 Fe2 C20 40.04(17)
C14 Fe2 C17 156.23(16)
C15 Fe2 C17 161.95(15)
C18 Fe2 C17 40.57(18)
C13 Fe2 C17 121.77(17)
C12 Fe2 C17 108.56(16)
C16 Fe2 C17 40.26(14)
C19 Fe2 C17 68.07(18)
C20 Fe2 C17 68.06(15)
C14 Fe2 C11 69.05(13)
C15 Fe2 C11 40.59(13)
C18 Fe2 C11 161.58(19)
C13 Fe2 C11 69.20(13)
C12 Fe2 C11 41.02(13)
C16 Fe2 C11 109.34(12)
C19 Fe2 C11 157.11(18)
C20 Fe2 C11 122.64(14)
C17 Fe2 C11 125.19(15)
C34 Fe3 C38 41.7(3)
C34 Fe3 C37 66.7(2)
C38 Fe3 C37 38.7(3)
C34 Fe3 C35 40.4(2)
C38 Fe3 C35 67.6(2)
C37 Fe3 C35 65.2(2)
C34 Fe3 C30 143.2(3)
C38 Fe3 C30 174.3(3)
C37 Fe3 C30 136.4(3)
C35 Fe3 C30 114.4(2)
C34 Fe3 C31 175.7(3)
C38 Fe3 C31 134.0(3)
C37 Fe3 C31 109.8(2)
C35 Fe3 C31 141.3(2)
C30 Fe3 C31 41.04(14)
C34 Fe3 C33 112.8(2)
C38 Fe3 C33 114.1(2)
C37 Fe3 C33 142.1(2)
C35 Fe3 C33 140.4(2)
C30 Fe3 C33 68.10(15)
C31 Fe3 C33 68.20(16)
C34 Fe3 C32 137.5(3)
C38 Fe3 C32 109.5(2)
C37 Fe3 C32 112.5(2)
C35 Fe3 C32 177.09(19)
C30 Fe3 C32 68.50(15)
C31 Fe3 C32 40.63(16)
C33 Fe3 C32 40.44(16)
C34 Fe3 C36 67.0(2)
C38 Fe3 C36 65.9(3)
C37 Fe3 C36 38.1(2)
C35 Fe3 C36 39.3(2)
C30 Fe3 C36 111.9(2)
C31 Fe3 C36 112.0(2)
C33 Fe3 C36 179.7(2)
C32 Fe3 C36 139.8(2)
C34 Fe3 C29 114.4(2)
C38 Fe3 C29 144.3(3)
C37 Fe3 C29 176.5(3)
C35 Fe3 C29 113.27(16)
C30 Fe3 C29 40.73(13)
C31 Fe3 C29 69.22(14)
C33 Fe3 C29 41.08(14)
C32 Fe3 C29 69.13(15)
C36 Fe3 C29 138.7(2)
C46 Fe4 C45 40.1(3)
C46 Fe4 C48 67.1(2)
C45 Fe4 C48 67.3(3)
C46 Fe4 C40 124.0(2)
C45 Fe4 C40 110.1(2)
C48 Fe4 C40 161.0(2)
C46 Fe4 C43 157.1(3)
C45 Fe4 C43 160.9(3)
C48 Fe4 C43 108.0(2)
C40 Fe4 C43 67.90(16)
C46 Fe4 C47 39.8(3)
C45 Fe4 C47 67.3(3)
C48 Fe4 C47 40.2(2)
C40 Fe4 C47 158.1(2)
C43 Fe4 C47 121.9(3)
C46 Fe4 C42 121.1(3)
C45 Fe4 C42 157.6(3)
C48 Fe4 C42 122.3(3)
C40 Fe4 C42 67.65(17)
C43 Fe4 C42 40.94(17)
C47 Fe4 C42 105.9(3)
C46 Fe4 C44 68.0(3)
C45 Fe4 C44 40.5(2)
C48 Fe4 C44 40.4(2)
C40 Fe4 C44 125.2(2)
C43 Fe4 C44 123.8(2)
C47 Fe4 C44 68.1(3)
C42 Fe4 C44 159.0(2)
C46 Fe4 C41 107.2(2)
C45 Fe4 C41 123.6(2)
C48 Fe4 C41 157.2(2)
C40 Fe4 C41 40.40(15)
C43 Fe4 C41 68.15(18)
C47 Fe4 C41 121.3(2)
C42 Fe4 C41 40.02(17)
C44 Fe4 C41 160.3(2)
C46 Fe4 C39 160.4(3)
C45 Fe4 C39 124.8(3)
C48 Fe4 C39 123.6(2)
C40 Fe4 C39 41.00(14)
C43 Fe4 C39 41.01(14)
C47 Fe4 C39 158.6(3)
C42 Fe4 C39 69.27(15)
C44 Fe4 C39 108.6(2)
C41 Fe4 C39 69.19(15)
C11 Si1 C21 107.96(15)
C11 Si1 C1 109.22(13)
C21 Si1 C1 107.23(15)
C11 Si1 C23 110.68(15)
C21 Si1 C23 110.39(15)
C1 Si1 C23 111.24(14)
C49 Si2 C39 109.4(2)
C49 Si2 C29 109.89(19)
C39 Si2 C29 109.56(15)
C49 Si2 C51 109.8(2)
C39 Si2 C51 111.31(18)
C29 Si2 C51 106.85(16)

loop_
_geom_bond_atom_site_label_1
_geom_bond_atom_site_label_2
_geom_bond_distance
C1 C5 1.427(4)
C1 C2 1.428(4)
C1 Si1 1.872(3)
C1 Fe1 2.051(3)
C2 C3 1.412(5)
C2 Fe1 2.029(3)
C2 H2 0.98
C3 C4 1.407(5)
C3 Fe1 2.044(3)
C3 H3 0.98
C4 C5 1.425(5)
C4 Fe1 2.048(3)
C4 H4 0.98
C5 Fe1 2.043(3)
C5 H5 0.98
C6 C10 1.405(6)
C6 C7 1.415(6)
C6 Fe1 2.044(4)
C6 H6 0.98
C7 C8 1.413(6)
C7 Fe1 2.038(4)
C7 H7 0.98
C8 C9 1.411(6)
C8 Fe1 2.032(4)
C8 H8 0.98
C9 C10 1.402(6)
C9 Fe1 2.041(4)
C9 H9 0.98
C10 Fe1 2.039(4)
C10 H10 0.98
C11 C15 1.423(4)
C11 C12 1.438(4)
C11 Si1 1.859(3)
C11 Fe2 2.063(3)
C12 C13 1.429(5)
C12 Fe2 2.042(3)
C12 H12 0.98
C13 C14 1.407(6)
C13 Fe2 2.039(3)
C13 H13 0.98
C14 C15 1.418(5)
C14 Fe2 2.035(3)
C14 H14 0.98
C15 Fe2 2.038(3)
C15 H15 0.98
C16 C17 1.409(5)
C16 C20 1.409(5)
C16 Fe2 2.045(3)
C16 H16 0.98
C17 C18 1.416(6)
C17 Fe2 2.050(4)
C17 H17 0.98
C18 C19 1.403(7)
C18 Fe2 2.035(4)
C18 H18 0.98
C19 C20 1.402(6)
C19 Fe2 2.045(4)
C19 H19 0.98
C20 Fe2 2.048(3)
C20 H20 0.98
C21 C22 1.280(5)
C21 Si1 1.868(3)
C21 H21 0.93
C22 H22A 0.93
C22 H22B 0.93
C23 C24 1.517(4)
C23 Si1 1.877(3)
C23 H23A 0.97
C23 H23B 0.97
C24 C25 1.541(5)
C24 H24A 0.97
C24 H24B 0.97
C25 C27 1.519(6)
C25 C28 1.531(6)
C25 C26 1.533(5)
C26 H26A 0.96
C26 H26B 0.96
C26 H26C 0.96
C27 H27A 0.96
C27 H27B 0.96
C27 H27C 0.96
C28 H28A 0.96
C28 H28B 0.96
C28 H28C 0.96
C29 C30 1.422(5)
C29 C33 1.435(5)
C29 Si2 1.868(3)
C29 Fe3 2.054(3)
C30 C31 1.425(5)
C30 Fe3 2.033(3)
C30 H30 0.98
C31 C32 1.414(6)
C31 Fe3 2.033(3)
C31 H31 0.98
C32 C33 1.409(6)
C32 Fe3 2.040(4)
C32 H32 0.98
C33 Fe3 2.035(4)
C33 H33 0.98
C34 C35 1.395(8)
C34 C38 1.435(9)
C34 Fe3 2.017(4)
C34 H34 0.98
C35 C36 1.370(7)
C35 Fe3 2.026(4)
C35 H35 0.98
C36 C37 1.329(8)
C36 Fe3 2.046(5)
C36 H36 0.98
C37 C38 1.340(9)
C37 Fe3 2.025(5)
C37 H37 0.98
C38 Fe3 2.019(5)
C38 H38 0.98
C39 C43 1.432(5)
C39 C40 1.432(5)
C39 Si2 1.859(4)
C39 Fe4 2.057(3)
C40 C41 1.408(5)
C40 Fe4 2.032(3)
C40 H40 0.98
C41 C42 1.398(6)
C41 Fe4 2.047(4)
C41 H41 0.98
C42 C43 1.423(6)
C42 Fe4 2.038(4)
C42 H42 0.98
C43 Fe4 2.031(4)
C43 H43 0.98
C44 C45 1.408(8)
C44 C48 1.404(8)
C44 Fe4 2.039(5)
C44 H44 0.98
C45 C46 1.389(9)
C45 Fe4 2.025(5)
C45 H45 0.98
C46 C47 1.382(9)
C46 Fe4 2.025(5)
C46 H46 0.98
C47 C48 1.394(8)
C47 Fe4 2.032(5)
C47 H47 0.98
C48 Fe4 2.029(5)
C48 H48 0.98
C49 C50 1.063(8)
C49 Si2 1.853(5)
C49 H49 0.93
C50 H50A 0.93
C50 H50B 0.93
C51 C52 1.534(5)
C51 Si2 1.881(4)
C51 H51A 0.97
C51 H51B 0.97
C52 C53 1.353(6)
C52 H52A 0.97
C52 H52B 0.97
C53 C55 1.539(6)
C53 C56 1.550(6)
C53 C54 1.581(6)
C54 H54A 0.96
C54 H54B 0.96
C54 H54C 0.96
C55 H55A 0.96
C55 H55B 0.96
C55 H55C 0.96
C56 H56A 0.96
C56 H56B 0.96
C56 H56C 0.96
